data_4342192
loop_
_publ_author_name
'Lo, Warrick K. C.'
'Huff, Gregory S.'
'Cubanski, John R.'
'Kennedy, Aaron D. W.'
'McAdam, C. John'
'McMorran, David A.'
'Gordon, Keith C.'
'Crowley, James D.'

_publ_section_title
;
 Comparison of Inverse and Regular 2-Pyridyl-1,2,3-triazole
 &quot;Click&quot; Complexes: Structures, Stability, Electrochemical, and
 Photophysical Properties.
;
_journal_issue 4
_journal_name_full 'Inorganic chemistry'
_journal_page_first 1572
_journal_page_last 1587
_journal_paper_doi 10.1021/ic502557w
_journal_volume 54
_journal_year 2015
_chemical_formula_sum 'C32 H30 B2 F8 N10 Pd'
_chemical_formula_weight 834.68
_chemical_name_systematic
;
 ?
;
_space_group_IT_number 14
_symmetry_cell_setting monoclinic
_symmetry_space_group_name_Hall '-P 2yn'
_symmetry_space_group_name_H-M 'P 1 21/n 1'
_atom_sites_solution_hydrogens geom
_atom_sites_solution_primary direct
_atom_sites_solution_secondary difmap
_audit_creation_method SHELXL-97
_cell_angle_alpha 90.00
_cell_angle_beta 96.5760(10)
_cell_angle_gamma 90.00
_cell_formula_units_Z 2
_cell_length_a 10.3552(2)
_cell_length_b 11.4167(2)
_cell_length_c 14.5647(2)
_cell_measurement_reflns_used 11203
_cell_measurement_temperature 100.0(1)
_cell_measurement_theta_max 76.5050
_cell_measurement_theta_min 4.8880
_cell_volume 1710.54(5)
_computing_cell_refinement
;
CrysAlisPro, Agilent Technologies,
Version 1.171.37.33 (release 27-03-2014 CrysAlis171 .NET)
(compiled Mar 27 2014,17:12:48)
;
_computing_data_collection
;
CrysAlisPro, Agilent Technologies,
Version 1.171.37.33 (release 27-03-2014 CrysAlis171 .NET)
(compiled Mar 27 2014,17:12:48)
;
_computing_data_reduction
;
CrysAlisPro, Agilent Technologies,
Version 1.171.37.33 (release 27-03-2014 CrysAlis171 .NET)
(compiled Mar 27 2014,17:12:48)
;
_computing_structure_refinement 'SHELXL-97 (Sheldrick, 2008)'
_computing_structure_solution 'SIR97 (Altomare et al., 1997)'
_diffrn_ambient_temperature 100.0(1)
_diffrn_detector_area_resol_mean 5.1725
_diffrn_measured_fraction_theta_full 1.000
_diffrn_measured_fraction_theta_max 0.994
_diffrn_measurement_device_type 'SuperNova, Dual, Cu at zero, Atlas'
_diffrn_measurement_method '\w scans'
_diffrn_radiation_monochromator mirror
_diffrn_radiation_source 'SuperNova (Cu) X-ray Source'
_diffrn_radiation_type CuK\a
_diffrn_radiation_wavelength 1.54180
_diffrn_reflns_av_R_equivalents 0.0656
_diffrn_reflns_av_sigmaI/netI 0.0350
_diffrn_reflns_limit_h_max 12
_diffrn_reflns_limit_h_min -8
_diffrn_reflns_limit_k_max 14
_diffrn_reflns_limit_k_min -14
_diffrn_reflns_limit_l_max 18
_diffrn_reflns_limit_l_min -18
_diffrn_reflns_number 20448
_diffrn_reflns_theta_full 67.00
_diffrn_reflns_theta_max 76.61
_diffrn_reflns_theta_min 4.93
_exptl_absorpt_coefficient_mu 5.132
_exptl_absorpt_correction_T_max 0.884
_exptl_absorpt_correction_T_min 0.599
_exptl_absorpt_correction_type multi-scan
_exptl_absorpt_process_details
;
CrysAlisPro, Agilent Technologies,
Version 1.171.37.33 (release 27-03-2014 CrysAlis171 .NET)
(compiled Mar 27 2014,17:12:48)
Numerical absorption correction based on gaussian integration over
            a multifaceted crystal model
Empirical absorption correction using spherical harmonics,
 implemented in SCALE3 ABSPACK scaling algorithm.
;
_exptl_crystal_colour 'pale yellow'
_exptl_crystal_density_diffrn 1.621
_exptl_crystal_density_method 'not measured'
_exptl_crystal_description plate
_exptl_crystal_F_000 840
_exptl_crystal_size_max 0.35
_exptl_crystal_size_mid 0.12
_exptl_crystal_size_min 0.06
_refine_diff_density_max 0.700
_refine_diff_density_min -0.705
_refine_diff_density_rms 0.094
_refine_ls_extinction_method none
_refine_ls_goodness_of_fit_ref 0.914
_refine_ls_hydrogen_treatment constr
_refine_ls_matrix_type full
_refine_ls_number_parameters 242
_refine_ls_number_reflns 3589
_refine_ls_number_restraints 0
_refine_ls_restrained_S_all 0.914
_refine_ls_R_factor_all 0.0388
_refine_ls_R_factor_gt 0.0348
_refine_ls_shift/su_max 0.005
_refine_ls_shift/su_mean 0.000
_refine_ls_structure_factor_coef Fsqd
_refine_ls_weighting_details 'calc w=1/[\s^2^(Fo^2^)+(0.0752P)^2^+1.7770P] where P=(Fo^2^+2Fc^2^)/3'
_refine_ls_weighting_scheme calc
_refine_ls_wR_factor_gt 0.0960
_refine_ls_wR_factor_ref 0.1023
_reflns_number_gt 3179
_reflns_number_total 3589
_reflns_threshold_expression >2\s(I)
_cod_data_source_file ic502557w_si_003.cif
_cod_data_source_block wklp672a
_cod_depositor_comments 'Adding full bibliography for 4342191--4342205.cif.'
_cod_original_sg_symbol_H-M P21/n
_cod_database_code 4342192

loop_
_symmetry_equiv_pos_as_xyz
'x, y, z'
'-x+1/2, y+1/2, -z+1/2'
'-x, -y, -z'
'x-1/2, -y-1/2, z-1/2'

loop_
_atom_site_label
_atom_site_type_symbol
_atom_site_fract_x
_atom_site_fract_y
_atom_site_fract_z
_atom_site_U_iso_or_equiv
_atom_site_adp_type
_atom_site_occupancy
_atom_site_symmetry_multiplicity
_atom_site_calc_flag
_atom_site_refinement_flags
Pd1 Pd 0.0000 0.0000 0.0000 0.01470(11) Uani 1 2 d S
F1 F -0.3811(2) -0.23273(17) -0.21128(12) 0.0442(5) Uani 1 1 d .
F3 F -0.21629(17) -0.10746(18) -0.16976(15) 0.0458(5) Uani 1 1 d .
C99 C -0.0338(3) -0.3830(3) -0.0911(2) 0.0381(7) Uani 1 1 d .
F2 F -0.33474(17) -0.18226(18) -0.06075(11) 0.0391(4) Uani 1 1 d .
F4 F -0.4242(2) -0.0494(2) -0.16384(15) 0.0517(5) Uani 1 1 d .
N4 N -0.11162(19) -0.15852(17) 0.13929(14) 0.0196(4) Uani 1 1 d .
C1 C -0.1805(2) 0.1779(2) -0.09976(17) 0.0212(5) Uani 1 1 d .
H1 H -0.1145 0.1921 -0.1366 0.025 Uiso 1 1 calc R
N3 N -0.11917(19) -0.07213(17) 0.08120(13) 0.0186(4) Uani 1 1 d .
C14 C -0.4367(2) -0.3889(2) 0.24031(17) 0.0227(5) Uani 1 1 d .
H14 H -0.4673 -0.3484 0.2889 0.027 Uiso 1 1 calc R
N2 N -0.2326(2) -0.01453(18) 0.08307(16) 0.0170(4) Uani 1 1 d .
C6 C -0.3009(2) -0.0679(2) 0.14550(16) 0.0207(5) Uani 1 1 d .
H6 H -0.3826 -0.0475 0.1610 0.025 Uiso 1 1 calc R
C4 C -0.3758(2) 0.1372(2) 0.01007(17) 0.0219(5) Uani 1 1 d .
H4 H -0.4399 0.1221 0.0484 0.026 Uiso 1 1 calc R
C7 C -0.2229(2) -0.1588(2) 0.18086(16) 0.0204(5) Uani 1 1 d .
N1 N -0.16246(18) 0.09726(17) -0.03225(13) 0.0180(4) Uani 1 1 d .
C13 C -0.5062(3) -0.4847(2) 0.2009(2) 0.0240(6) Uani 1 1 d .
H13 H -0.5822 -0.5083 0.2240 0.029 Uiso 1 1 calc R
C8 C -0.2456(2) -0.25020(18) 0.25106(14) 0.0207(6) Uani 1 1 d .
H8A H -0.2928 -0.2157 0.2981 0.025 Uiso 1 1 calc R
H8B H -0.1625 -0.2776 0.2809 0.025 Uiso 1 1 calc R
C9 C -0.3222(2) -0.3537(2) 0.20733(16) 0.0212(5) Uani 1 1 d .
C3 C -0.3930(2) 0.2215(2) -0.05916(18) 0.0237(5) Uani 1 1 d .
H3 H -0.4694 0.2650 -0.0676 0.028 Uiso 1 1 calc R
C98 C -0.1547(4) -0.4392(4) -0.1245(3) 0.0509(8) Uani 1 1 d .
H98A H -0.1612 -0.4461 -0.1906 0.076 Uiso 1 1 calc R
H98B H -0.2260 -0.3932 -0.1077 0.076 Uiso 1 1 calc R
H98C H -0.1576 -0.5158 -0.0975 0.076 Uiso 1 1 calc R
C12 C -0.4632(3) -0.5446(2) 0.12813(19) 0.0272(5) Uani 1 1 d .
H12 H -0.5101 -0.6080 0.1017 0.033 Uiso 1 1 calc R
C5 C -0.2601(2) 0.0773(2) 0.01934(15) 0.0178(4) Uani 1 1 d .
C2 C -0.2961(2) 0.2405(2) -0.11553(18) 0.0245(5) Uani 1 1 d .
H2 H -0.3081 0.2946 -0.1635 0.029 Uiso 1 1 calc R
N99 N 0.0634(3) -0.3382(3) -0.0643(2) 0.0520(7) Uani 1 1 d .
B1 B -0.3385(3) -0.1440(3) -0.1518(2) 0.0283(6) Uani 1 1 d .
C10 C -0.2781(3) -0.4153(2) 0.13440(18) 0.0268(5) Uani 1 1 d .
H10 H -0.2008 -0.3932 0.1124 0.032 Uiso 1 1 calc R
C11 C -0.3481(3) -0.5089(2) 0.0945(2) 0.0282(7) Uani 1 1 d .
H11 H -0.3187 -0.5485 0.0451 0.034 Uiso 1 1 calc R

loop_
_atom_site_aniso_label
_atom_site_aniso_U_11
_atom_site_aniso_U_22
_atom_site_aniso_U_33
_atom_site_aniso_U_23
_atom_site_aniso_U_13
_atom_site_aniso_U_12
Pd1 0.01529(16) 0.01603(15) 0.01294(15) 0.00170(7) 0.00231(10) 0.00041(7)
F1 0.0567(11) 0.0475(11) 0.0291(9) -0.0144(8) 0.0079(8) -0.0208(9)
F3 0.0292(9) 0.0555(12) 0.0558(12) -0.0121(9) 0.0181(8) -0.0127(8)
C99 0.0380(17) 0.0403(16) 0.0373(16) -0.0014(13) 0.0093(13) 0.0020(13)
F2 0.0360(9) 0.0590(12) 0.0228(8) -0.0070(8) 0.0052(7) -0.0005(8)
F4 0.0487(11) 0.0541(13) 0.0569(13) 0.0102(10) 0.0255(9) 0.0209(10)
N4 0.0221(10) 0.0202(9) 0.0165(9) 0.0013(7) 0.0024(7) -0.0023(7)
C1 0.0226(12) 0.0217(11) 0.0194(11) 0.0025(9) 0.0035(9) -0.0009(9)
N3 0.0187(9) 0.0196(9) 0.0173(9) 0.0013(7) 0.0009(7) 0.0012(7)
C14 0.0218(12) 0.0251(12) 0.0210(11) 0.0042(9) 0.0020(9) 0.0023(9)
N2 0.0151(10) 0.0223(9) 0.0135(10) -0.0004(7) 0.0014(8) 0.0000(7)
C6 0.0199(11) 0.0257(11) 0.0170(10) -0.0014(9) 0.0038(8) -0.0050(9)
C4 0.0198(11) 0.0258(12) 0.0203(11) -0.0007(9) 0.0034(9) 0.0001(9)
C7 0.0214(11) 0.0231(11) 0.0166(10) -0.0008(9) 0.0022(8) -0.0038(9)
N1 0.0182(9) 0.0195(9) 0.0167(9) 0.0014(7) 0.0030(7) -0.0005(7)
C13 0.0176(13) 0.0283(12) 0.0259(14) 0.0079(10) 0.0016(10) -0.0010(9)
C8 0.0217(14) 0.0243(14) 0.0161(13) 0.0042(11) 0.0022(10) -0.0037(11)
C9 0.0240(12) 0.0210(11) 0.0183(11) 0.0048(9) 0.0005(9) -0.0009(9)
C3 0.0213(12) 0.0267(12) 0.0225(12) -0.0001(10) 0.0001(9) 0.0038(9)
C98 0.0440(19) 0.058(2) 0.049(2) -0.0023(17) -0.0023(15) -0.0077(16)
C12 0.0317(13) 0.0212(13) 0.0277(13) 0.0035(10) -0.0016(10) -0.0005(10)
C5 0.0199(11) 0.0193(11) 0.0140(10) -0.0010(8) 0.0008(8) -0.0006(8)
C2 0.0252(12) 0.0236(12) 0.0241(12) 0.0054(10) 0.0007(9) 0.0031(9)
N99 0.0462(17) 0.0589(19) 0.0503(17) -0.0115(15) 0.0030(13) -0.0058(14)
B1 0.0223(14) 0.0334(15) 0.0303(15) -0.0087(12) 0.0083(11) -0.0035(11)
C10 0.0261(13) 0.0297(13) 0.0257(12) 0.0030(10) 0.0079(10) -0.0019(10)
C11 0.0347(17) 0.0279(15) 0.0225(15) -0.0014(9) 0.0060(13) -0.0013(9)

loop_
_atom_type_symbol
_atom_type_description
_atom_type_scat_dispersion_real
_atom_type_scat_dispersion_imag
_atom_type_scat_source
C C 0.0181 0.0091 'International Tables Vol C Tables 4.2.6.8 and 6.1.1.4'
H H 0.0000 0.0000 'International Tables Vol C Tables 4.2.6.8 and 6.1.1.4'
B B 0.0090 0.0039 'International Tables Vol C Tables 4.2.6.8 and 6.1.1.4'
N N 0.0311 0.0180 'International Tables Vol C Tables 4.2.6.8 and 6.1.1.4'
F F 0.0727 0.0534 'International Tables Vol C Tables 4.2.6.8 and 6.1.1.4'
Pd Pd 0.1215 3.9337 'International Tables Vol C Tables 4.2.6.8 and 6.1.1.4'

loop_
_geom_angle_atom_site_label_1
_geom_angle_atom_site_label_2
_geom_angle_atom_site_label_3
_geom_angle
_geom_angle_site_symmetry_1
_geom_angle_site_symmetry_3
N3 Pd1 N3 180.00(15) . 3
N3 Pd1 N1 101.02(8) . 3
N3 Pd1 N1 78.98(8) 3 3
N3 Pd1 N1 78.98(8) . .
N3 Pd1 N1 101.02(8) 3 .
N1 Pd1 N1 180.00(16) 3 .
N99 C99 C98 179.8(4) . .
N3 N4 C7 107.5(2) . .
N1 C1 C2 121.2(2) . .
N4 N3 N2 110.20(19) . .
N4 N3 Pd1 135.24(16) . .
N2 N3 Pd1 114.35(15) . .
C9 C14 C13 120.3(2) . .
N3 N2 C6 108.4(2) . .
N3 N2 C5 117.4(2) . .
C6 N2 C5 133.9(2) . .
N2 C6 C7 105.1(2) . .
C5 C4 C3 117.0(2) . .
N4 C7 C6 108.7(2) . .
N4 C7 C8 120.8(2) . .
C6 C7 C8 130.5(2) . .
C5 N1 C1 118.3(2) . .
C5 N1 Pd1 115.76(15) . .
C1 N1 Pd1 125.97(16) . .
C12 C13 C14 120.5(3) . .
C7 C8 C9 111.71(18) . .
C14 C9 C10 119.0(2) . .
C14 C9 C8 120.3(2) . .
C10 C9 C8 120.7(2) . .
C2 C3 C4 119.8(2) . .
C13 C12 C11 119.2(3) . .
N1 C5 C4 124.3(2) . .
N1 C5 N2 112.7(2) . .
C4 C5 N2 123.0(2) . .
C3 C2 C1 119.3(2) . .
F1 B1 F3 109.7(2) . .
F1 B1 F2 109.9(3) . .
F3 B1 F2 110.3(2) . .
F1 B1 F4 109.8(3) . .
F3 B1 F4 109.0(3) . .
F2 B1 F4 108.1(2) . .
C11 C10 C9 120.6(3) . .
C10 C11 C12 120.3(3) . .

loop_
_geom_bond_atom_site_label_1
_geom_bond_atom_site_label_2
_geom_bond_distance
_geom_bond_site_symmetry_2
Pd1 N3 1.9835(19) .
Pd1 N3 1.9835(19) 3
Pd1 N1 2.0255(19) 3
Pd1 N1 2.0255(19) .
F1 B1 1.372(4) .
F3 B1 1.385(3) .
C99 N99 1.156(4) .
C99 C98 1.441(5) .
F2 B1 1.393(4) .
F4 B1 1.396(4) .
N4 N3 1.296(3) .
N4 C7 1.362(3) .
C1 N1 1.344(3) .
C1 C2 1.390(3) .
N3 N2 1.349(3) .
C14 C9 1.389(3) .
C14 C13 1.397(4) .
N2 C6 1.358(3) .
N2 C5 1.407(3) .
C6 C7 1.378(4) .
C4 C5 1.373(3) .
C4 C3 1.391(4) .
C7 C8 1.498(3) .
N1 C5 1.347(3) .
C13 C12 1.377(4) .
C8 C9 1.522(3) .
C9 C10 1.394(4) .
C3 C2 1.385(4) .
C12 C11 1.400(4) .
C10 C11 1.382(4) .
